data_4333699
loop_
_publ_author_name
'Zhengliang Lu'
'Srinivas Abbina'
'Jared R. Sabin'
'Victor N. Nemykin'
'Guodong Du'

_publ_contact_author
;
     Dr. Guodong Du
     Department of Chemistry
     University of North Dakota
     151 Cornell St. Stop 9024
     Grand Forks, ND 58202
     USA

     Dr. Victor N. Nemykin
     Department of Chemistry& Biochemistry
     University of Minnesota Duluth
     1039 University Drive
     Duluth, MN 55812
     USA
;
_publ_contact_author_email 'gdu@chem.und.edu, vnemykin@d.umn.edu'
_publ_contact_author_fax '1(701)7772331, 1(218)7266729'
_publ_contact_author_phone 1(701)7772241
_publ_section_title
;
 Unexpected Formation of Chiral Pincer CNN Nickel Complexes with
 \b-Diketiminato Type Ligands via C-H Activation: Synthesis, Properties,
 Structures, and Computational Studies
;
_journal_name_full 'Inorganic Chemistry'
_journal_page_first 1454
_journal_page_last 1465
_journal_paper_doi 10.1021/ic3021904
_journal_volume 52
_journal_year 2013
_chemical_absolute_configuration ad
_chemical_formula_moiety 'C38 H37 N2 Ni1 O1 P1'
_chemical_formula_sum 'C38 H37 N2 Ni O P'
_chemical_formula_weight 627.41
_space_group_IT_number 19
_symmetry_cell_setting orthorhombic
_symmetry_space_group_name_Hall 'P 2ac 2ab'
_symmetry_space_group_name_H-M 'P 21 21 21'
_atom_sites_solution_hydrogens geom
_atom_sites_solution_primary direct
_audit_creation_date 10-08-17
_audit_creation_method CRYSTALS_ver_14.05
_cell_angle_alpha 90
_cell_angle_beta 90
_cell_angle_gamma 90
_cell_formula_units_Z 4
_cell_length_a 9.7830(2)
_cell_length_b 15.0674(2)
_cell_length_c 21.6014(15)
_cell_measurement_reflns_used 22147
_cell_measurement_temperature 123
_cell_measurement_theta_max 27
_cell_measurement_theta_min 3
_cell_volume 3184.1(2)
_computing_cell_refinement 'USER DEFINED CELL REFINEMENT'
_computing_data_collection 'USER DEFINED DATA COLLECTION'
_computing_data_reduction 'USER DEFINED DATA REDUCTION'
_computing_molecular_graphics 'CAMERON (Watkin et al., 1996)'
_computing_publication_material 'CRYSTALS (Betteridge et al., 2003)'
_computing_structure_refinement 'CRYSTALS (Betteridge et al., 2003)'
_computing_structure_solution 'SHELXS 86 (Sheldrick, 1986)'
_diffrn_ambient_temperature 123
_diffrn_measured_fraction_theta_full 0.997
_diffrn_measured_fraction_theta_max 0.997
_diffrn_measurement_device Serial
_diffrn_measurement_device_type Unknown
_diffrn_measurement_method \w
_diffrn_radiation_monochromator graphite
_diffrn_radiation_type 'Mo K\a'
_diffrn_radiation_wavelength 0.71075
_diffrn_reflns_av_R_equivalents 0.025
_diffrn_reflns_limit_h_max 12
_diffrn_reflns_limit_h_min -10
_diffrn_reflns_limit_k_max 19
_diffrn_reflns_limit_k_min -19
_diffrn_reflns_limit_l_max 28
_diffrn_reflns_limit_l_min -28
_diffrn_reflns_number 22147
_diffrn_reflns_theta_full 27.484
_diffrn_reflns_theta_max 27.484
_diffrn_reflns_theta_min 3.118
_diffrn_standards_decay_% 0.00
_diffrn_standards_interval_count 12
_diffrn_standards_number 7309
_exptl_absorpt_coefficient_mu 0.692
_exptl_absorpt_correction_T_max 0.97
_exptl_absorpt_correction_T_min 0.72
_exptl_absorpt_correction_type multi-scan
_exptl_absorpt_process_details 'DENZO/SCALEPACK (Otwinowski & Minor, 1997)'
_exptl_crystal_colour orange
_exptl_crystal_density_diffrn 1.309
_exptl_crystal_description needle
_exptl_crystal_F_000 1320
_exptl_crystal_size_max 0.420
_exptl_crystal_size_mid 0.150
_exptl_crystal_size_min 0.050
_refine_diff_density_max 0.76
_refine_diff_density_min -0.58
_refine_ls_abs_structure_details 'Flack (1983), 0 Friedel-pairs'
_refine_ls_abs_structure_Flack -0.002(7)
_refine_ls_extinction_method none
_refine_ls_goodness_of_fit_ref 0.9425
_refine_ls_hydrogen_treatment constr
_refine_ls_matrix_type full
_refine_ls_number_parameters 389
_refine_ls_number_reflns 7294
_refine_ls_number_restraints 0
_refine_ls_R_factor_all 0.0271
_refine_ls_R_factor_gt 0.0246
_refine_ls_shift/su_max 0.0015360
_refine_ls_shift/su_mean 3.3815005
_refine_ls_structure_factor_coef Fsqd
_refine_ls_weighting_details
;
 Method, part 1, Chebychev polynomial, (Watkin, 1994, Prince, 1982) 
 [weight] = 1.0/[A~0~*T~0~(x)+A~1~*T~1~(x) ... +A~n-1~]*T~n-1~(x)] 
 where A~i~ are the Chebychev coefficients listed below and x= Fcalc/Fmax 
 Method = Robust Weighting (Prince, 1982) 
 W = [weight] * [1-(deltaF/6*sigmaF)^2^]^2^ 
 A~i~ are: 
 47.5 58.5 21.3 
;
_refine_ls_weighting_scheme calc
_refine_ls_wR_factor_all 0.0458
_refine_ls_wR_factor_gt 0.0438
_refine_ls_wR_factor_ref 0.0458
_reflns_limit_h_max 12
_reflns_limit_h_min -12
_reflns_limit_k_max 19
_reflns_limit_k_min 0
_reflns_limit_l_max 28
_reflns_limit_l_min 0
_reflns_number_gt 6875
_reflns_number_total 7309
_reflns_threshold_expression I>2.0\s(I)
_oxford_diffrn_Wilson_B_factor 0.00
_oxford_diffrn_Wilson_scale 0.00
_oxford_refine_ls_r_factor_ref 0.0271
_oxford_refine_ls_scale 1.0587(11)
_oxford_reflns_number_all 7294
_oxford_reflns_threshold_expression_ref I>-10.0\s(I)
_cod_data_source_file ic3021904_si_002_2.cif
_cod_data_source_block 3a_ZL175
_cod_original_sg_symbol_H-M 'P 21 21 21 '
_cod_original_formula_sum 'C38 H37 N2 Ni1 O1 P1'
_cod_database_code 4333699

loop_
_symmetry_equiv_pos_as_xyz
x,y,z
x+1/2,-y+1/2,-z
-x,y+1/2,-z+1/2
-x+1/2,-y,z+1/2

loop_
_atom_site_label
_atom_site_type_symbol
_atom_site_fract_x
_atom_site_fract_y
_atom_site_fract_z
_atom_site_U_iso_or_equiv
_atom_site_occupancy
_atom_site_adp_type
_atom_site_refinement_flags_posn
Ni1 Ni 0.21423(2) 0.265629(13) 0.286864(9) 0.0152 1.0000 Uani .
P2 P 0.37933(4) 0.21791(3) 0.231576(18) 0.0151 1.0000 Uani .
C3 C 0.36278(17) 0.10869(11) 0.19574(7) 0.0178 1.0000 Uani .
C4 C 0.47114(19) 0.04938(11) 0.18928(8) 0.0213 1.0000 Uani .
C5 C 0.4521(2) -0.03207(12) 0.16084(9) 0.0255 1.0000 Uani .
C6 C 0.3241(2) -0.05563(12) 0.13912(9) 0.0275 1.0000 Uani .
C7 C 0.2162(2) 0.00274(13) 0.14470(9) 0.0315 1.0000 Uani .
C8 C 0.23470(19) 0.08418(13) 0.17286(9) 0.0267 1.0000 Uani .
C9 C 0.53407(16) 0.21108(10) 0.27937(8) 0.0172 1.0000 Uani .
C10 C 0.66351(16) 0.21300(11) 0.25211(8) 0.0201 1.0000 Uani .
C11 C 0.78070(18) 0.20654(10) 0.28788(9) 0.0235 1.0000 Uani .
C12 C 0.77043(19) 0.19725(11) 0.35166(8) 0.0247 1.0000 Uani .
C13 C 0.64268(19) 0.19646(12) 0.37906(8) 0.0239 1.0000 Uani .
C14 C 0.52519(18) 0.20399(11) 0.34363(8) 0.0201 1.0000 Uani .
C15 C 0.43912(16) 0.28875(11) 0.16793(8) 0.0185 1.0000 Uani .
C16 C 0.4451(2) 0.26095(14) 0.10657(8) 0.0308 1.0000 Uani .
C17 C 0.4845(3) 0.32045(16) 0.06058(10) 0.0439 1.0000 Uani .
C18 C 0.5176(2) 0.40675(16) 0.07481(11) 0.0388 1.0000 Uani .
C19 C 0.5123(2) 0.43496(13) 0.13569(10) 0.0299 1.0000 Uani .
C20 C 0.47382(19) 0.37621(12) 0.18183(9) 0.0238 1.0000 Uani .
N21 N 0.16508(14) 0.37391(9) 0.24564(7) 0.0185 1.0000 Uani .
C22 C 0.13048(19) 0.38646(12) 0.17966(8) 0.0206 1.0000 Uani .
C23 C -0.0059(2) 0.34180(13) 0.16313(9) 0.0263 1.0000 Uani .
C24 C -0.0226(3) 0.33888(16) 0.09246(10) 0.0414 1.0000 Uani .
C25 C -0.1278(2) 0.38552(13) 0.19480(10) 0.0330 1.0000 Uani .
C26 C 0.1310(2) 0.48790(12) 0.17403(8) 0.0236 1.0000 Uani .
O27 O 0.10883(13) 0.51794(8) 0.23727(6) 0.0232 1.0000 Uani .
C28 C 0.14311(16) 0.44809(10) 0.27379(8) 0.0186 1.0000 Uani .
C29 C 0.15742(17) 0.46382(12) 0.33962(8) 0.0196 1.0000 Uani .
C30 C 0.15981(17) 0.39120(12) 0.38218(8) 0.0182 1.0000 Uani .
N31 N 0.13663(14) 0.30578(9) 0.36353(6) 0.0169 1.0000 Uani .
C32 C 0.10962(15) 0.23789(12) 0.40641(7) 0.0167 1.0000 Uani .
C33 C 0.16234(17) 0.15473(11) 0.38827(8) 0.0172 1.0000 Uani .
C34 C 0.20716(19) 0.14840(10) 0.32296(7) 0.0178 1.0000 Uani .
C35 C 0.15601(18) 0.08269(11) 0.42885(8) 0.0208 1.0000 Uani .
C36 C 0.08675(19) 0.09027(12) 0.48465(9) 0.0242 1.0000 Uani .
C37 C 0.01960(19) 0.16886(13) 0.49829(8) 0.0229 1.0000 Uani .
C38 C 0.02594(16) 0.24331(12) 0.46001(7) 0.0191 1.0000 Uani .
C39 C -0.06553(18) 0.32167(13) 0.47384(9) 0.0238 1.0000 Uani .
C40 C 0.19665(18) 0.41394(12) 0.44393(8) 0.0220 1.0000 Uani .
C41 C 0.2191(2) 0.49973(13) 0.46223(9) 0.0282 1.0000 Uani .
C42 C 0.2044(2) 0.57054(12) 0.42103(9) 0.0313 1.0000 Uani .
C43 C 0.17471(18) 0.55151(12) 0.36033(9) 0.0259 1.0000 Uani .
H41 H 0.5578 0.0651 0.2042 0.0250 1.0000 Uiso R
H51 H 0.5254 -0.0706 0.1561 0.0301 1.0000 Uiso R
H61 H 0.3107 -0.1108 0.1205 0.0311 1.0000 Uiso R
H71 H 0.1311 -0.0138 0.1310 0.0358 1.0000 Uiso R
H81 H 0.1604 0.1236 0.1759 0.0327 1.0000 Uiso R
H101 H 0.6727 0.2197 0.2086 0.0244 1.0000 Uiso R
H111 H 0.8670 0.2063 0.2692 0.0262 1.0000 Uiso R
H121 H 0.8491 0.1919 0.3747 0.0285 1.0000 Uiso R
H131 H 0.6374 0.1900 0.4218 0.0298 1.0000 Uiso R
H141 H 0.4402 0.2040 0.3629 0.0227 1.0000 Uiso R
H161 H 0.4234 0.2024 0.0957 0.0370 1.0000 Uiso R
H171 H 0.4874 0.3010 0.0190 0.0510 1.0000 Uiso R
H181 H 0.5449 0.4450 0.0438 0.0461 1.0000 Uiso R
H191 H 0.5354 0.4928 0.1465 0.0353 1.0000 Uiso R
H201 H 0.4717 0.3950 0.2229 0.0269 1.0000 Uiso R
H221 H 0.2023 0.3632 0.1538 0.0236 1.0000 Uiso R
H231 H -0.0015 0.2801 0.1782 0.0309 1.0000 Uiso R
H241 H -0.1046 0.3067 0.0816 0.0614 1.0000 Uiso R
H242 H -0.0289 0.3976 0.0754 0.0603 1.0000 Uiso R
H243 H 0.0555 0.3089 0.0732 0.0606 1.0000 Uiso R
H252 H -0.2093 0.3554 0.1811 0.0475 1.0000 Uiso R
H253 H -0.1343 0.4465 0.1823 0.0477 1.0000 Uiso R
H251 H -0.1193 0.3818 0.2392 0.0476 1.0000 Uiso R
H262 H 0.2195 0.5118 0.1600 0.0268 1.0000 Uiso R
H261 H 0.0570 0.5102 0.1474 0.0281 1.0000 Uiso R
H342 H 0.2878 0.1097 0.3173 0.0225 1.0000 Uiso R
H341 H 0.1306 0.1238 0.2983 0.0225 1.0000 Uiso R
H351 H 0.1979 0.0283 0.4187 0.0247 1.0000 Uiso R
H361 H 0.0847 0.0421 0.5126 0.0296 1.0000 Uiso R
H371 H -0.0330 0.1744 0.5345 0.0260 1.0000 Uiso R
H392 H -0.1479 0.3026 0.4949 0.0329 1.0000 Uiso R
H391 H -0.0196 0.3644 0.4987 0.0353 1.0000 Uiso R
H393 H -0.0939 0.3494 0.4373 0.0339 1.0000 Uiso R
H401 H 0.2078 0.3679 0.4718 0.0264 1.0000 Uiso R
H411 H 0.2442 0.5097 0.5026 0.0335 1.0000 Uiso R
H421 H 0.2158 0.6296 0.4342 0.0367 1.0000 Uiso R
H431 H 0.1658 0.5976 0.3306 0.0307 1.0000 Uiso R

loop_
_atom_site_aniso_label
_atom_site_aniso_U_11
_atom_site_aniso_U_22
_atom_site_aniso_U_33
_atom_site_aniso_U_23
_atom_site_aniso_U_13
_atom_site_aniso_U_12
Ni1 0.01427(9) 0.01502(9) 0.01645(9) 0.00058(8) 0.00093(8) 0.00212(8)
P2 0.01398(18) 0.0155(2) 0.01576(18) -0.00097(15) -0.00040(15) 0.00123(15)
C3 0.0180(8) 0.0173(8) 0.0181(8) -0.0010(6) 0.0017(6) -0.0007(6)
C4 0.0186(8) 0.0210(9) 0.0243(9) -0.0026(7) -0.0015(7) 0.0008(7)
C5 0.0293(10) 0.0196(9) 0.0274(10) -0.0032(7) 0.0007(8) 0.0040(7)
C6 0.0333(11) 0.0228(9) 0.0264(9) -0.0078(8) 0.0058(8) -0.0070(8)
C7 0.0206(9) 0.0377(10) 0.0362(10) -0.0161(8) 0.0018(9) -0.0075(9)
C8 0.0181(9) 0.0311(10) 0.0308(10) -0.0106(8) -0.0009(8) 0.0018(7)
C9 0.0162(7) 0.0134(7) 0.0219(8) -0.0022(6) -0.0028(7) 0.0005(6)
C10 0.0183(8) 0.0195(8) 0.0225(8) -0.0012(7) 0.0003(6) 0.0006(6)
C11 0.0166(7) 0.0221(7) 0.0319(8) -0.0024(8) 0.0007(8) 0.0014(7)
C12 0.0203(9) 0.0217(8) 0.0320(9) -0.0053(7) -0.0107(8) 0.0021(7)
C13 0.0259(9) 0.0261(9) 0.0197(9) -0.0018(7) -0.0050(7) 0.0015(8)
C14 0.0178(8) 0.0205(8) 0.0221(8) -0.0027(7) -0.0001(7) 0.0003(7)
C15 0.0145(7) 0.0215(9) 0.0194(8) 0.0030(7) 0.0000(6) 0.0019(6)
C16 0.0429(11) 0.0281(10) 0.0215(9) -0.0007(8) 0.0027(8) -0.0010(9)
C17 0.0646(17) 0.0463(14) 0.0208(10) 0.0040(10) 0.0052(10) -0.0031(12)
C18 0.0405(12) 0.0411(12) 0.0348(12) 0.0189(10) 0.0008(10) -0.0038(10)
C19 0.0243(10) 0.0251(10) 0.0404(12) 0.0081(9) -0.0038(9) -0.0039(8)
C20 0.0203(9) 0.0250(9) 0.0260(10) -0.0003(8) -0.0027(8) -0.0016(7)
N21 0.0181(7) 0.0197(7) 0.0176(7) 0.0021(6) 0.0014(6) 0.0033(6)
C22 0.0222(9) 0.0200(9) 0.0197(9) 0.0031(7) -0.0001(7) 0.0041(7)
C23 0.0287(10) 0.0191(9) 0.0312(10) 0.0029(8) -0.0078(8) 0.0005(7)
C24 0.0484(14) 0.0405(13) 0.0352(12) -0.0041(10) -0.0168(11) 0.0032(11)
C25 0.0224(9) 0.0304(10) 0.0462(13) 0.0088(9) -0.0052(9) -0.0016(8)
C26 0.0250(9) 0.0226(9) 0.0231(9) 0.0035(7) -0.0011(7) 0.0012(8)
O27 0.0261(7) 0.0180(6) 0.0256(6) 0.0037(5) 0.0002(5) 0.0028(5)
C28 0.0135(8) 0.0167(7) 0.0255(9) 0.0036(6) 0.0033(7) 0.0012(6)
C29 0.0138(7) 0.0201(8) 0.0248(9) -0.0009(7) 0.0024(7) 0.0000(6)
C30 0.0109(8) 0.0204(8) 0.0234(9) -0.0027(7) 0.0010(7) 0.0015(6)
N31 0.0153(7) 0.0179(7) 0.0176(7) 0.0006(5) -0.0007(6) 0.0023(5)
C32 0.0128(7) 0.0212(8) 0.0161(7) -0.0007(7) -0.0032(6) -0.0013(7)
C33 0.0124(8) 0.0201(8) 0.0192(8) 0.0004(7) -0.0028(6) -0.0024(6)
C34 0.0158(8) 0.0164(7) 0.0213(8) 0.0018(6) -0.0006(7) -0.0002(7)
C35 0.0226(9) 0.0174(8) 0.0223(9) -0.0014(7) -0.0050(7) -0.0029(7)
C36 0.0299(10) 0.0213(9) 0.0215(9) 0.0046(7) -0.0045(7) -0.0083(8)
C37 0.0207(9) 0.0311(10) 0.0171(8) -0.0015(7) 0.0015(7) -0.0077(8)
C38 0.0139(7) 0.0262(10) 0.0172(7) -0.0009(7) -0.0027(6) -0.0025(7)
C39 0.0176(9) 0.0318(10) 0.0219(9) 0.0003(8) 0.0017(7) 0.0028(7)
C40 0.0179(9) 0.0255(9) 0.0227(8) -0.0013(7) 0.0010(7) -0.0002(7)
C41 0.0277(10) 0.0318(9) 0.0251(8) -0.0092(7) -0.0001(9) -0.0040(10)
C42 0.0362(11) 0.0220(9) 0.0356(10) -0.0090(8) 0.0051(10) -0.0041(9)
C43 0.0254(10) 0.0200(9) 0.0323(10) -0.0007(8) 0.0056(8) -0.0026(7)

loop_
_atom_type_symbol
_atom_type_scat_dispersion_real
_atom_type_scat_dispersion_imag
_atom_type_scat_Cromer_Mann_a1
_atom_type_scat_Cromer_Mann_b1
_atom_type_scat_Cromer_Mann_a2
_atom_type_scat_Cromer_Mann_b2
_atom_type_scat_Cromer_Mann_a3
_atom_type_scat_Cromer_Mann_b3
_atom_type_scat_Cromer_Mann_a4
_atom_type_scat_Cromer_Mann_b4
_atom_type_scat_Cromer_Mann_c
_atom_type_scat_source
C 0.0033 0.0016 2.3100 20.8439 1.0200 10.2075 1.5886 0.5687 0.8650 51.6512 0.2156 'International Tables Vol C 4.2.6.8 and 6.1.1.4'
H 0.0000 0.0000 0.4930 10.5109 0.3229 26.1257 0.1402 3.1424 0.0408 57.7998 0.0030 'International Tables Vol C 4.2.6.8 and 6.1.1.4'
N 0.0061 0.0033 12.2126 0.0057 3.1322 9.8933 2.0125 28.9975 1.1663 0.5826 -11.5290 'International Tables Vol C 4.2.6.8 and 6.1.1.4'
Ni 0.3393 1.1124 12.8376 3.8785 7.2920 0.2565 4.4438 12.1763 2.3800 66.3421 1.0341 'International Tables Vol C 4.2.6.8 and 6.1.1.4'
O 0.0106 0.0060 3.0485 13.2771 2.2868 5.7011 1.5463 0.3239 0.8670 32.9089 0.2508 'International Tables Vol C 4.2.6.8 and 6.1.1.4'
P 0.1023 0.0942 6.4345 1.9067 4.1791 27.1570 1.7800 0.5260 1.4908 68.1645 1.1149 'International Tables Vol C 4.2.6.8 and 6.1.1.4'

loop_
_geom_angle_atom_site_label_1
_geom_angle_atom_site_label_2
_geom_angle_atom_site_label_3
_geom_angle
_geom_angle_publ_flag
P2 Ni1 N21 102.49(4) yes
P2 Ni1 C28 117.03(3) yes
P2 Ni1 C30 140.40(4) yes
N21 Ni1 C30 73.97(5) yes
P2 Ni1 N31 152.69(4) yes
N21 Ni1 N31 91.91(6) yes
C28 Ni1 N31 71.64(5) yes
P2 Ni1 C32 137.75(4) yes
N21 Ni1 C32 117.49(5) yes
C28 Ni1 C32 98.38(5) yes
P2 Ni1 C33 111.96(4) yes
N21 Ni1 C33 145.50(6) yes
C28 Ni1 C33 127.49(5) yes
C30 Ni1 C33 78.29(5) yes
P2 Ni1 C34 86.84(5) yes
N21 Ni1 C34 162.77(7) yes
C28 Ni1 C34 155.95(6) yes
C30 Ni1 C34 108.00(6) yes
N31 Ni1 C34 85.74(6) yes
P2 Ni1 H341 90.9 no
N21 Ni1 H341 138.6 no
C28 Ni1 H341 145.0 no
C30 Ni1 H341 118.2 no
N31 Ni1 H341 93.4 no
Ni1 P2 C3 118.29(6) yes
Ni1 P2 C9 109.17(5) yes
C3 P2 C9 105.14(7) yes
Ni1 P2 C15 117.67(6) yes
C3 P2 C15 103.57(8) yes
C9 P2 C15 101.01(7) yes
P2 C3 C4 123.58(13) yes
P2 C3 C8 117.90(13) yes
C4 C3 C8 118.52(15) yes
C3 C4 C5 120.67(17) yes
C3 C4 H41 119.5 no
C5 C4 H41 119.8 no
C4 C5 C6 119.99(18) yes
C4 C5 H51 119.9 no
C6 C5 H51 120.1 no
C5 C6 C7 119.95(17) yes
C5 C6 H61 120.2 no
C7 C6 H61 119.9 no
C6 C7 C8 120.32(19) yes
C6 C7 H71 119.5 no
C8 C7 H71 120.1 no
C3 C8 C7 120.53(17) yes
C3 C8 H81 120.1 no
C7 C8 H81 119.4 no
P2 C9 C10 120.63(13) yes
P2 C9 C14 120.84(12) yes
C10 C9 C14 118.53(15) yes
C9 C10 C11 120.89(16) yes
C9 C10 H101 120.4 no
C11 C10 H101 118.7 no
C10 C11 C12 120.02(17) yes
C10 C11 H111 120.4 no
C12 C11 H111 119.5 no
C11 C12 C13 119.40(16) yes
C11 C12 H121 119.0 no
C13 C12 H121 121.6 no
C12 C13 C14 120.84(16) yes
C12 C13 H131 118.4 no
C14 C13 H131 120.7 no
C9 C14 C13 120.28(16) yes
C9 C14 H141 120.1 no
C13 C14 H141 119.7 no
P2 C15 C16 123.49(14) yes
P2 C15 C20 117.78(13) yes
C16 C15 C20 118.66(17) yes
C15 C16 C17 119.8(2) yes
C15 C16 H161 120.8 no
C17 C16 H161 119.4 no
C16 C17 C18 121.0(2) yes
C16 C17 H171 119.1 no
C18 C17 H171 119.9 no
C17 C18 C19 119.6(2) yes
C17 C18 H181 119.7 no
C19 C18 H181 120.6 no
C18 C19 C20 119.87(19) yes
C18 C19 H191 121.2 no
C20 C19 H191 118.9 no
C15 C20 C19 121.03(18) yes
C15 C20 H201 119.1 no
C19 C20 H201 119.8 no
Ni1 N21 C22 127.86(12) yes
Ni1 N21 C28 124.00(12) yes
C22 N21 C28 107.79(14) yes
N21 C22 C23 111.54(15) yes
N21 C22 C26 101.74(14) yes
C23 C22 C26 114.90(15) yes
N21 C22 H221 110.3 no
C23 C22 H221 109.8 no
C26 C22 H221 108.3 no
C22 C23 C24 109.62(17) yes
C22 C23 C25 112.69(16) yes
C24 C23 C25 112.04(17) yes
C22 C23 H231 107.4 no
C24 C23 H231 107.8 no
C25 C23 H231 107.1 no
C23 C24 H241 110.1 no
C23 C24 H242 111.3 no
H241 C24 H242 108.4 no
C23 C24 H243 110.7 no
H241 C24 H243 108.2 no
H242 C24 H243 108.1 no
C23 C25 H252 107.8 no
C23 C25 H253 109.8 no
H252 C25 H253 107.9 no
C23 C25 H251 110.7 no
H252 C25 H251 110.4 no
H253 C25 H251 110.0 no
C22 C26 O27 103.60(14) yes
C22 C26 H262 113.1 no
O27 C26 H262 107.8 no
C22 C26 H261 112.6 no
O27 C26 H261 109.5 no
H262 C26 H261 110.0 no
C26 O27 C28 105.52(13) yes
O27 C28 N21 116.03(15) yes
O27 C28 Ni1 149.99(12) yes
O27 C28 C29 117.87(14) yes
N21 C28 C29 126.04(15) yes
Ni1 C28 C29 92.12(10) yes
C28 C29 C30 120.51(15) yes
C28 C29 C43 118.56(16) yes
C30 C29 C43 120.87(16) yes
C29 C30 Ni1 92.68(11) yes
C29 C30 N31 121.90(16) yes
C29 C30 C40 115.00(16) yes
Ni1 C30 C40 142.22(12) yes
N31 C30 C40 122.98(16) yes
C30 N31 Ni1 119.02(11) yes
C30 N31 C32 121.49(14) yes
Ni1 N31 C32 114.43(10) yes
N31 C32 C33 113.26(13) yes
Ni1 C32 C33 75.14(9) yes
N31 C32 C38 127.15(15) yes
Ni1 C32 C38 161.96(12) yes
C33 C32 C38 119.23(15) yes
C32 C33 Ni1 75.74(9) yes
C32 C33 C34 115.48(14) yes
C32 C33 C35 119.99(16) yes
Ni1 C33 C35 164.24(13) yes
C34 C33 C35 124.14(16) yes
C33 C34 Ni1 109.65(11) yes
C33 C34 H342 113.0 no
Ni1 C34 H342 117.5 no
C33 C34 H341 108.2 no
Ni1 C34 H341 98.7 no
H342 C34 H341 108.5 no
C33 C35 C36 120.20(17) yes
C33 C35 H351 120.7 no
C36 C35 H351 119.1 no
C35 C36 C37 119.11(17) yes
C35 C36 H361 120.1 no
C37 C36 H361 120.7 no
C36 C37 C38 122.69(17) yes
C36 C37 H371 120.8 no
C38 C37 H371 116.5 no
C32 C38 C37 117.55(16) yes
C32 C38 C39 123.18(15) yes
C37 C38 C39 119.00(15) yes
C38 C39 H392 110.7 no
C38 C39 H391 111.2 no
H392 C39 H391 109.2 no
C38 C39 H393 110.9 no
H392 C39 H393 106.4 no
H391 C39 H393 108.3 no
C30 C40 C41 122.55(17) yes
C30 C40 H401 117.4 no
C41 C40 H401 120.0 no
C40 C41 C42 121.38(17) yes
C40 C41 H411 118.2 no
C42 C41 H411 120.5 no
C41 C42 C43 118.08(17) yes
C41 C42 H421 121.2 no
C43 C42 H421 120.7 no
C29 C43 C42 121.72(18) yes
C29 C43 H431 117.4 no
C42 C43 H431 120.9 no
C34 H341 Ni1 56.1 no

loop_
_geom_bond_atom_site_label_1
_geom_bond_atom_site_label_2
_geom_bond_distance
_geom_bond_publ_flag
Ni1 P2 2.1335(4) yes
Ni1 N21 1.9199(14) yes
Ni1 C28 2.8499(16) yes
Ni1 C30 2.8464(18) yes
Ni1 N31 1.9197(14) yes
Ni1 C32 2.8090(15) yes
Ni1 C33 2.8015(17) yes
Ni1 C34 1.9320(15) yes
Ni1 H341 2.301 no
P2 C3 1.8259(17) yes
P2 C9 1.8353(16) yes
P2 C15 1.8361(17) yes
C3 C4 1.394(2) yes
C3 C8 1.397(2) yes
C4 C5 1.385(2) yes
C4 H41 0.937 no
C5 C6 1.383(3) yes
C5 H51 0.929 no
C6 C7 1.379(3) yes
C6 H61 0.932 no
C7 C8 1.381(2) yes
C7 H71 0.918 no
C8 H81 0.941 no
C9 C10 1.397(2) yes
C9 C14 1.395(2) yes
C10 C11 1.386(2) yes
C10 H101 0.949 no
C11 C12 1.389(3) yes
C11 H111 0.936 no
C12 C13 1.383(3) yes
C12 H121 0.921 no
C13 C14 1.386(2) yes
C13 H131 0.929 no
C14 H141 0.930 no
C15 C16 1.391(2) yes
C15 C20 1.394(2) yes
C16 C17 1.393(3) yes
C16 H161 0.937 no
C17 C18 1.375(3) yes
C17 H171 0.944 no
C18 C19 1.383(3) yes
C18 H181 0.923 no
C19 C20 1.385(3) yes
C19 H191 0.930 no
C20 H201 0.931 no
N21 C22 1.477(2) yes
N21 C28 1.290(2) yes
C22 C23 1.536(3) yes
C22 C26 1.533(2) yes
C22 H221 0.964 no
C23 C24 1.536(3) yes
C23 C25 1.525(3) yes
C23 H231 0.986 no
C24 H241 0.967 no
C24 H242 0.960 no
C24 H243 0.980 no
C25 H252 0.964 no
C25 H253 0.960 no
C25 H251 0.964 no
C26 O27 1.455(2) yes
C26 H262 0.986 no
C26 H261 0.983 no
O27 C28 1.3574(19) yes
C28 C29 1.448(2) yes
C29 C30 1.429(2) yes
C29 C43 1.405(2) yes
C30 N31 1.367(2) yes
C30 C40 1.424(2) yes
N31 C32 1.405(2) yes
C32 C33 1.410(2) yes
C32 C38 1.420(2) yes
C33 C34 1.481(2) yes
C33 C35 1.397(2) yes
C34 H342 0.989 no
C34 H341 0.990 no
C35 C36 1.387(3) yes
C35 H351 0.942 no
C36 C37 1.386(3) yes
C36 H361 0.945 no
C37 C38 1.395(2) yes
C37 H371 0.939 no
C38 C39 1.511(2) yes
C39 H392 0.969 no
C39 H391 0.951 no
C39 H393 0.936 no
C40 C41 1.369(2) yes
C40 H401 0.925 no
C41 C42 1.397(3) yes
C41 H411 0.918 no
C42 C43 1.373(3) yes
C42 H421 0.940 no
C43 H431 0.950 no

loop_
_geom_hbond_atom_site_label_D
_geom_hbond_atom_site_label_H
_geom_hbond_atom_site_label_A
_geom_hbond_angle_DHA
_geom_hbond_distance_DH
_geom_hbond_distance_HA
_geom_hbond_distance_DA
_geom_hbond_publ_flag
C14 H141 C34 130 0.93 2.58 3.253(3) yes
C22 H221 C15 138 0.96 2.59 3.369(3) yes
